data_7228603
loop_
_publ_author_name
'Wang, Yufei'
'Shang, Hongxing'
'Li, Bao'
'Zhang, Houyu'
'Jiang, Shimei'

_publ_section_title
;
 Modulating the assembly of N-benzylideneaniline by halogen bonding:
 crystal, cocrystal and liquid crystals
;
_journal_name_full CrystEngComm
_journal_paper_doi 10.1039/C7CE00805H
_journal_year 2017
_chemical_formula_moiety '2(C15 H11 F4 I N2), C10 H8 N2'
_chemical_formula_sum 'C40 H30 F8 I2 N6'
_chemical_formula_weight 1000.50
_chemical_name_systematic
; 
 ? 
;
_space_group_IT_number 15
_symmetry_cell_setting monoclinic
_symmetry_space_group_name_Hall '-C 2yc'
_symmetry_space_group_name_H-M 'C 1 2/c 1'
_atom_sites_solution_hydrogens geom
_atom_sites_solution_primary direct
_atom_sites_solution_secondary difmap
_audit_creation_method SHELXL-97
_audit_update_record
;
2017-01-16 deposited with the CCDC.
2017-06-14 downloaded from the CCDC.
;
_cell_angle_alpha 90.00
_cell_angle_beta 110.06(3)
_cell_angle_gamma 90.00
_cell_formula_units_Z 4
_cell_length_a 27.217(5)
_cell_length_b 10.277(2)
_cell_length_c 14.795(3)
_cell_measurement_reflns_used 15634
_cell_measurement_temperature 293(2)
_cell_measurement_theta_max 27.53
_cell_measurement_theta_min 3.02
_cell_volume 3887.2(15)
_computing_cell_refinement RAPID-AUTO
_computing_data_collection 'RAPID-AUTO (Rigaku Corporation, 1998)'
_computing_data_reduction 'CrystalStructure (Rigaku/MSC and Rigaku Corporation, 2002)'
_computing_molecular_graphics 'SHELXTL (Sheldrick, 2008)'
_computing_publication_material SHELXL-97
_computing_structure_refinement 'SHELXL-97 (Sheldrick, 2008)'
_computing_structure_solution 'SHELXS-97 (Sheldrick, 2008)'
_diffrn_ambient_temperature 293(2)
_diffrn_measured_fraction_theta_full 0.998
_diffrn_measured_fraction_theta_max 0.998
_diffrn_measurement_device_type 'Rigaku RAXIS-RAPID'
_diffrn_measurement_method '\w scans'
_diffrn_radiation_monochromator graphite
_diffrn_radiation_source 'fine-focus sealed tube'
_diffrn_radiation_type MoK\a
_diffrn_radiation_wavelength 0.71073
_diffrn_reflns_av_R_equivalents 0.0258
_diffrn_reflns_av_sigmaI/netI 0.0212
_diffrn_reflns_limit_h_max 35
_diffrn_reflns_limit_h_min -35
_diffrn_reflns_limit_k_max 13
_diffrn_reflns_limit_k_min -12
_diffrn_reflns_limit_l_max 19
_diffrn_reflns_limit_l_min -19
_diffrn_reflns_number 18093
_diffrn_reflns_theta_full 27.48
_diffrn_reflns_theta_max 27.48
_diffrn_reflns_theta_min 3.06
_exptl_absorpt_coefficient_mu 1.695
_exptl_absorpt_correction_T_max 0.8488
_exptl_absorpt_correction_T_min 0.8098
_exptl_absorpt_correction_type multi-scan
_exptl_crystal_colour colorless
_exptl_crystal_density_diffrn 1.710
_exptl_crystal_density_method 'not measured'
_exptl_crystal_description block
_exptl_crystal_F_000 1960
_exptl_crystal_size_max 0.13
_exptl_crystal_size_mid 0.12
_exptl_crystal_size_min 0.10
_refine_diff_density_max 0.626
_refine_diff_density_min -0.377
_refine_diff_density_rms 0.063
_refine_ls_extinction_method none
_refine_ls_goodness_of_fit_ref 1.086
_refine_ls_hydrogen_treatment constr
_refine_ls_matrix_type full
_refine_ls_number_parameters 254
_refine_ls_number_reflns 4445
_refine_ls_number_restraints 0
_refine_ls_restrained_S_all 1.086
_refine_ls_R_factor_all 0.0358
_refine_ls_R_factor_gt 0.0285
_refine_ls_shift/su_max 0.001
_refine_ls_shift/su_mean 0.000
_refine_ls_structure_factor_coef Fsqd
_refine_ls_weighting_details 'calc w=1/[\s^2^(Fo^2^)+(0.0456P)^2^+0.0750P] where P=(Fo^2^+2Fc^2^)/3'
_refine_ls_weighting_scheme calc
_refine_ls_wR_factor_gt 0.0742
_refine_ls_wR_factor_ref 0.0762
_reflns_number_gt 3608
_reflns_number_total 4445
_reflns_threshold_expression >2sigma(I)
_cod_data_source_file c7ce00805h2.cif
_cod_data_source_block wyf-2
_cod_original_cell_volume 3887.1(14)
_cod_original_sg_symbol_H-M 'C 2/c'
_cod_database_code 7228603

loop_
_symmetry_equiv_pos_as_xyz
'x, y, z'
'-x, y, -z+1/2'
'x+1/2, y+1/2, z'
'-x+1/2, y+1/2, -z+1/2'
'-x, -y, -z'
'x, -y, z-1/2'
'-x+1/2, -y+1/2, -z'
'x+1/2, -y+1/2, z-1/2'

loop_
_atom_site_label
_atom_site_type_symbol
_atom_site_fract_x
_atom_site_fract_y
_atom_site_fract_z
_atom_site_U_iso_or_equiv
_atom_site_adp_type
_atom_site_occupancy
_atom_site_symmetry_multiplicity
_atom_site_calc_flag
_atom_site_refinement_flags
C1 C 0.29174(9) 0.2066(2) 0.15427(18) 0.0422(5) Uani 1 1 d .
C2 C 0.31103(10) 0.3094(2) 0.11595(19) 0.0459(5) Uani 1 1 d .
C3 C 0.35900(9) 0.3059(2) 0.10615(18) 0.0437(5) Uani 1 1 d .
C4 C 0.39176(9) 0.1976(2) 0.13335(17) 0.0400(5) Uani 1 1 d .
C5 C 0.37227(9) 0.0949(2) 0.17183(18) 0.0451(5) Uani 1 1 d .
C6 C 0.32412(9) 0.0989(2) 0.18182(18) 0.0471(5) Uani 1 1 d .
C7 C 0.47201(10) 0.2723(3) 0.13333(18) 0.0477(6) Uani 1 1 d .
H7 H 0.4643 0.3513 0.1561 0.057 Uiso 1 1 calc R
C8 C 0.52130(9) 0.2574(3) 0.11647(17) 0.0443(5) Uani 1 1 d .
C9 C 0.55399(10) 0.3654(3) 0.1239(2) 0.0533(6) Uani 1 1 d .
H9 H 0.5440 0.4460 0.1403 0.064 Uiso 1 1 calc R
C10 C 0.60026(10) 0.3543(3) 0.1073(2) 0.0526(6) Uani 1 1 d .
H10 H 0.6209 0.4280 0.1125 0.063 Uiso 1 1 calc R
C11 C 0.61760(9) 0.2352(2) 0.08279(18) 0.0425(5) Uani 1 1 d .
C12 C 0.58450(9) 0.1270(2) 0.07572(19) 0.0501(6) Uani 1 1 d .
H12 H 0.5943 0.0460 0.0595 0.060 Uiso 1 1 calc R
C13 C 0.53784(9) 0.1395(2) 0.09252(19) 0.0496(6) Uani 1 1 d .
H13 H 0.5169 0.0663 0.0876 0.059 Uiso 1 1 calc R
C14 C 0.69717(11) 0.3370(3) 0.0756(3) 0.0657(8) Uani 1 1 d .
H14A H 0.6794 0.4018 0.0292 0.099 Uiso 1 1 calc R
H14B H 0.7286 0.3111 0.0648 0.099 Uiso 1 1 calc R
H14C H 0.7059 0.3723 0.1393 0.099 Uiso 1 1 calc R
C15 C 0.68163(13) 0.1031(3) 0.0419(3) 0.0836(11) Uani 1 1 d .
H15A H 0.6856 0.0418 0.0929 0.125 Uiso 1 1 d R
H15B H 0.7147 0.1159 0.0335 0.125 Uiso 1 1 d R
H15C H 0.6568 0.0702 -0.0167 0.125 Uiso 1 1 d R
C16 C 0.11673(10) 0.1699(3) 0.2840(2) 0.0573(7) Uani 1 1 d .
H16 H 0.1480 0.1447 0.3308 0.069 Uiso 1 1 calc R
C17 C 0.07196(10) 0.1699(3) 0.30796(18) 0.0504(6) Uani 1 1 d .
H17 H 0.0733 0.1455 0.3693 0.060 Uiso 1 1 calc R
C18 C 0.02492(9) 0.2067(2) 0.23921(17) 0.0381(5) Uani 1 1 d .
C19 C 0.02603(10) 0.2422(3) 0.15042(19) 0.0515(6) Uani 1 1 d .
H19 H -0.0046 0.2670 0.1018 0.062 Uiso 1 1 calc R
C20 C 0.07300(11) 0.2406(3) 0.1342(2) 0.0593(7) Uani 1 1 d .
H20 H 0.0731 0.2673 0.0742 0.071 Uiso 1 1 calc R
F1 F 0.28145(6) 0.41717(16) 0.08565(14) 0.0704(5) Uani 1 1 d .
F2 F 0.37432(6) 0.40825(15) 0.06495(13) 0.0630(4) Uani 1 1 d .
F3 F 0.30842(6) -0.00460(16) 0.21966(15) 0.0739(5) Uani 1 1 d .
F4 F 0.40148(6) -0.01291(15) 0.19899(14) 0.0694(5) Uani 1 1 d .
I1 I 0.217841(6) 0.210197(17) 0.168710(12) 0.05058(8) Uani 1 1 d .
N1 N 0.43931(8) 0.1800(2) 0.11770(15) 0.0490(5) Uani 1 1 d .
N2 N 0.66335(9) 0.2247(2) 0.0659(2) 0.0565(6) Uani 1 1 d .
N3 N 0.11785(9) 0.2036(2) 0.19864(19) 0.0566(6) Uani 1 1 d .

loop_
_atom_site_aniso_label
_atom_site_aniso_U_11
_atom_site_aniso_U_22
_atom_site_aniso_U_33
_atom_site_aniso_U_23
_atom_site_aniso_U_13
_atom_site_aniso_U_12
C1 0.0373(12) 0.0473(13) 0.0443(12) -0.0031(10) 0.0168(10) -0.0036(9)
C2 0.0414(13) 0.0428(13) 0.0529(13) 0.0020(10) 0.0153(11) 0.0057(9)
C3 0.0387(12) 0.0450(13) 0.0471(12) 0.0046(10) 0.0143(10) -0.0026(9)
C4 0.0367(12) 0.0459(12) 0.0369(11) -0.0018(9) 0.0121(9) 0.0004(9)
C5 0.0445(12) 0.0378(12) 0.0531(13) 0.0038(10) 0.0169(10) 0.0064(9)
C6 0.0482(13) 0.0441(13) 0.0510(13) 0.0043(10) 0.0195(11) -0.0036(10)
C7 0.0458(13) 0.0544(15) 0.0431(12) -0.0058(11) 0.0155(11) 0.0027(10)
C8 0.0400(12) 0.0539(13) 0.0388(11) -0.0024(10) 0.0131(10) 0.0012(10)
C9 0.0528(14) 0.0456(14) 0.0670(16) -0.0128(12) 0.0274(12) 0.0006(11)
C10 0.0510(14) 0.0448(14) 0.0672(16) -0.0059(12) 0.0269(12) -0.0025(11)
C11 0.0367(12) 0.0469(13) 0.0453(12) 0.0014(10) 0.0160(10) 0.0028(9)
C12 0.0487(13) 0.0404(13) 0.0637(15) -0.0023(11) 0.0223(11) 0.0037(10)
C13 0.0440(13) 0.0451(14) 0.0568(14) 0.0023(12) 0.0137(11) -0.0051(10)
C14 0.0485(15) 0.0678(18) 0.087(2) 0.0158(17) 0.0305(15) -0.0005(13)
C15 0.074(2) 0.073(2) 0.123(3) -0.015(2) 0.060(2) 0.0159(16)
C16 0.0395(13) 0.0737(18) 0.0579(15) 0.0009(14) 0.0156(11) 0.0061(12)
C17 0.0459(13) 0.0635(16) 0.0428(12) 0.0061(11) 0.0167(11) 0.0055(11)
C18 0.0391(12) 0.0371(11) 0.0402(11) -0.0037(9) 0.0162(10) -0.0014(8)
C19 0.0432(14) 0.0694(16) 0.0423(13) 0.0070(12) 0.0152(11) 0.0004(11)
C20 0.0565(16) 0.0804(19) 0.0498(14) 0.0014(14) 0.0294(13) -0.0073(14)
F1 0.0534(9) 0.0532(9) 0.1089(13) 0.0222(9) 0.0335(9) 0.0166(7)
F2 0.0506(8) 0.0542(9) 0.0859(11) 0.0248(8) 0.0257(8) 0.0017(7)
F3 0.0655(10) 0.0569(10) 0.1102(14) 0.0286(10) 0.0441(9) -0.0004(7)
F4 0.0632(9) 0.0488(9) 0.1017(13) 0.0198(9) 0.0353(9) 0.0175(7)
I1 0.04101(11) 0.06007(12) 0.05437(11) -0.01037(7) 0.02114(8) -0.00419(6)
N1 0.0430(11) 0.0595(13) 0.0480(11) 0.0012(10) 0.0202(9) 0.0022(9)
N2 0.0475(12) 0.0499(13) 0.0814(16) 0.0019(11) 0.0342(12) 0.0061(9)
N3 0.0484(13) 0.0664(15) 0.0641(14) -0.0076(11) 0.0308(11) -0.0039(10)

loop_
_atom_type_symbol
_atom_type_description
_atom_type_scat_dispersion_real
_atom_type_scat_dispersion_imag
_atom_type_scat_source
C C 0.0033 0.0016 'International Tables Vol C Tables 4.2.6.8 and 6.1.1.4'
H H 0.0000 0.0000 'International Tables Vol C Tables 4.2.6.8 and 6.1.1.4'
N N 0.0061 0.0033 'International Tables Vol C Tables 4.2.6.8 and 6.1.1.4'
F F 0.0171 0.0103 'International Tables Vol C Tables 4.2.6.8 and 6.1.1.4'
I I -0.4742 1.8119 'International Tables Vol C Tables 4.2.6.8 and 6.1.1.4'

loop_
_geom_angle_atom_site_label_1
_geom_angle_atom_site_label_2
_geom_angle_atom_site_label_3
_geom_angle
_geom_angle_site_symmetry_3
C2 C1 C6 115.9(2) .
C2 C1 I1 122.73(17) .
C6 C1 I1 121.33(18) .
F1 C2 C3 118.0(2) .
F1 C2 C1 119.6(2) .
C3 C2 C1 122.3(2) .
F2 C3 C2 118.8(2) .
F2 C3 C4 119.0(2) .
C2 C3 C4 122.1(2) .
C5 C4 C3 115.3(2) .
C5 C4 N1 118.3(2) .
C3 C4 N1 126.1(2) .
F4 C5 C6 118.9(2) .
F4 C5 C4 118.7(2) .
C6 C5 C4 122.4(2) .
F3 C6 C5 118.4(2) .
F3 C6 C1 119.7(2) .
C5 C6 C1 121.9(2) .
N1 C7 C8 121.5(2) .
N1 C7 H7 119.3 .
C8 C7 H7 119.3 .
C13 C8 C9 117.4(2) .
C13 C8 C7 122.5(2) .
C9 C8 C7 120.1(2) .
C10 C9 C8 121.2(2) .
C10 C9 H9 119.4 .
C8 C9 H9 119.4 .
C9 C10 C11 122.1(2) .
C9 C10 H10 119.0 .
C11 C10 H10 119.0 .
N2 C11 C10 121.9(2) .
N2 C11 C12 121.8(2) .
C10 C11 C12 116.3(2) .
C13 C12 C11 121.1(2) .
C13 C12 H12 119.5 .
C11 C12 H12 119.5 .
C8 C13 C12 121.9(2) .
C8 C13 H13 119.0 .
C12 C13 H13 119.0 .
N2 C14 H14A 109.5 .
N2 C14 H14B 109.5 .
H14A C14 H14B 109.5 .
N2 C14 H14C 109.5 .
H14A C14 H14C 109.5 .
H14B C14 H14C 109.5 .
N2 C15 H15A 109.5 .
N2 C15 H15B 109.5 .
H15A C15 H15B 109.5 .
N2 C15 H15C 109.5 .
H15A C15 H15C 109.5 .
H15B C15 H15C 109.5 .
N3 C16 C17 123.9(3) .
N3 C16 H16 118.1 .
C17 C16 H16 118.1 .
C16 C17 C18 119.1(2) .
C16 C17 H17 120.5 .
C18 C17 H17 120.5 .
C19 C18 C17 117.1(2) .
C19 C18 C18 121.5(3) 2
C17 C18 C18 121.3(3) 2
C18 C19 C20 119.3(2) .
C18 C19 H19 120.4 .
C20 C19 H19 120.4 .
N3 C20 C19 124.0(3) .
N3 C20 H20 118.0 .
C19 C20 H20 118.0 .
C7 N1 C4 120.2(2) .
C11 N2 C15 122.2(2) .
C11 N2 C14 120.6(2) .
C15 N2 C14 117.1(3) .
C16 N3 C20 116.6(2) .

loop_
_geom_bond_atom_site_label_1
_geom_bond_atom_site_label_2
_geom_bond_distance
_geom_bond_site_symmetry_2
C1 C2 1.385(3) .
C1 C6 1.386(3) .
C1 I1 2.095(2) .
C2 F1 1.352(3) .
C2 C3 1.363(4) .
C3 F2 1.352(3) .
C3 C4 1.396(3) .
C4 C5 1.388(3) .
C4 N1 1.403(3) .
C5 F4 1.342(3) .
C5 C6 1.369(3) .
C6 F3 1.339(3) .
C7 N1 1.266(3) .
C7 C8 1.454(4) .
C7 H7 0.9300 .
C8 C13 1.381(4) .
C8 C9 1.403(4) .
C9 C10 1.368(3) .
C9 H9 0.9300 .
C10 C11 1.404(4) .
C10 H10 0.9300 .
C11 N2 1.356(3) .
C11 C12 1.412(3) .
C12 C13 1.381(4) .
C12 H12 0.9300 .
C13 H13 0.9300 .
C14 N2 1.452(4) .
C14 H14A 0.9600 .
C14 H14B 0.9600 .
C14 H14C 0.9600 .
C15 N2 1.433(4) .
C15 H15A 0.9600 .
C15 H15B 0.9600 .
C15 H15C 0.9600 .
C16 N3 1.320(4) .
C16 C17 1.381(4) .
C16 H16 0.9300 .
C17 C18 1.387(3) .
C17 H17 0.9300 .
C18 C19 1.374(4) .
C18 C18 1.496(5) 2
C19 C20 1.379(4) .
C19 H19 0.9300 .
C20 N3 1.321(4) .
C20 H20 0.9300 .

loop_
_geom_torsion_atom_site_label_1
_geom_torsion_atom_site_label_2
_geom_torsion_atom_site_label_3
_geom_torsion_atom_site_label_4
_geom_torsion
_geom_torsion_site_symmetry_1
_geom_torsion_site_symmetry_4
C6 C1 C2 F1 178.8(2) . .
I1 C1 C2 F1 -0.4(3) . .
C6 C1 C2 C3 -0.3(4) . .
I1 C1 C2 C3 -179.50(19) . .
F1 C2 C3 F2 -1.4(4) . .
C1 C2 C3 F2 177.7(2) . .
F1 C2 C3 C4 -178.5(2) . .
C1 C2 C3 C4 0.6(4) . .
F2 C3 C4 C5 -177.7(2) . .
C2 C3 C4 C5 -0.6(4) . .
F2 C3 C4 N1 -3.6(4) . .
C2 C3 C4 N1 173.5(2) . .
C3 C4 C5 F4 179.5(2) . .
N1 C4 C5 F4 4.9(3) . .
C3 C4 C5 C6 0.5(4) . .
N1 C4 C5 C6 -174.2(2) . .
F4 C5 C6 F3 0.9(4) . .
C4 C5 C6 F3 180.0(2) . .
F4 C5 C6 C1 -179.3(2) . .
C4 C5 C6 C1 -0.2(4) . .
C2 C1 C6 F3 179.9(2) . .
I1 C1 C6 F3 -0.9(3) . .
C2 C1 C6 C5 0.1(4) . .
I1 C1 C6 C5 179.31(19) . .
N1 C7 C8 C13 -7.0(4) . .
N1 C7 C8 C9 172.7(3) . .
C13 C8 C9 C10 0.4(4) . .
C7 C8 C9 C10 -179.3(2) . .
C8 C9 C10 C11 -0.4(4) . .
C9 C10 C11 N2 179.6(3) . .
C9 C10 C11 C12 0.2(4) . .
N2 C11 C12 C13 -179.5(2) . .
C10 C11 C12 C13 -0.2(4) . .
C9 C8 C13 C12 -0.4(4) . .
C7 C8 C13 C12 179.3(2) . .
C11 C12 C13 C8 0.3(4) . .
N3 C16 C17 C18 0.2(5) . .
C16 C17 C18 C19 -0.4(4) . .
C16 C17 C18 C18 179.2(2) . 2
C17 C18 C19 C20 -0.5(4) . .
C18 C18 C19 C20 180.0(2) 2 .
C18 C19 C20 N3 1.7(5) . .
C8 C7 N1 C4 -179.1(2) . .
C5 C4 N1 C7 -142.0(3) . .
C3 C4 N1 C7 44.0(4) . .
C10 C11 N2 C15 179.2(3) . .
C12 C11 N2 C15 -1.4(4) . .
C10 C11 N2 C14 2.0(4) . .
C12 C11 N2 C14 -178.7(3) . .
C17 C16 N3 C20 0.9(5) . .
C19 C20 N3 C16 -1.9(5) . .
